data_4030712
loop_
_publ_author_name
'Favard, J.-F.'
'Verbaere, A.'
'Piffard, Y.'
'Tournoux, M.'

_publ_section_title
;
 Phase transitions in the compounds ASbOSiO4 (A = Na, K) and ASbOGeO4 (A =
 K, Rb). 1. Crystal structures of the paraelectric phases
;
_journal_name_full 'European Journal of Solid State and Inorganic Chemistry'
_journal_page_first 995
_journal_page_last 1008
_journal_volume 31
_journal_year 1994
_chemical_formula_sum 'Ge O5 Rb Sb'
_chemical_formula_weight 359.84
_space_group_IT_number 52
_symmetry_cell_setting orthorhombic
_symmetry_Int_Tables_number 52
_symmetry_space_group_name_Hall '-P 2n 2bc'
_symmetry_space_group_name_H-M 'P n a n'
_cell_angle_alpha 90
_cell_angle_beta 90
_cell_angle_gamma 90
_cell_formula_units_Z 8
_cell_length_a 13.432(4)
_cell_length_b 6.712(2)
_cell_length_c 10.702(3)
_cell_volume 964.8(5)
_diffrn_ambient_temperature 523
_diffrn_radiation_probe x-ray
_diffrn_radiation_type MoK\a
_diffrn_radiation_wavelength 0.71073
_exptl_absorpt_coefficient_mu 21.774
_exptl_crystal_density_diffrn 4.954
_exptl_crystal_F_000 1280
_refine_ls_number_parameters 62
_refine_ls_number_reflns 606
_refine_ls_R_factor_gt 0.036
_refine_ls_wR_factor_gt 0.040
_cod_data_source_file EJSSIC-1994-31-995-1008-4.cif
_cod_data_source_block RbSbOGeO4
_cod_original_cell_volume 964.9(5)
_cod_database_code 4030712

loop_
_symmetry_equiv_pos_site_id
_symmetry_equiv_pos_as_xyz
1 x,y,z
2 1/2-x,y,-z
3 x,1/2-y,1/2-z
4 1/2-x,1/2-y,1/2+z
5 -x,-y,-z
6 1/2+x,-y,z
7 -x,1/2+y,1/2+z
8 1/2+x,1/2+y,1/2-z

loop_
_atom_site_aniso_label
_atom_site_aniso_U_11
_atom_site_aniso_U_22
_atom_site_aniso_U_33
_atom_site_aniso_U_23
_atom_site_aniso_U_13
_atom_site_aniso_U_12
Sb1 0.0070(5) 0.0065(5) 0.0075(4) 0.0028(7) 0.0000 0.0000
Sb2 0.0080(4) 0.0077(4) 0.0066(4) 0.0002(7) 0.0009(7) -0.0009(5)
Ge1 0.0067(8) 0.0082(7) 0.0095(9) 0.0000 -0.0010(10) 0.0000
Ge2 0.0111(8) 0.0071(8) 0.0106(9) 0.0000(10) 0.0000 0.0000
Rb2 0.0210(10) 0.0250(10) 0.071(2) 0.011(2) 0.006(2) 0.0080(10)
Rb1 0.036(2) 0.013(2) 0.063(3) 0.015(2) 0.014(3) 0.006(2)

loop_
_atom_site_label
_atom_site_type_symbol
_atom_site_thermal_displace_type
_atom_site_fract_x
_atom_site_fract_y
_atom_site_fract_z
_atom_site_occupancy
_atom_site_U_iso_or_equiv
Sb1 Sb Uani 0.13108(6) 0.25000 0.75000 1.000 0.0070(3)
Sb2 Sb Uani 0.00000 0.00000 0.00000 1.000 0.0074(2)
Ge1 Ge Uani 0.25000 0.0677(3) 0.00000 1.000 0.0081(5)
Ge2 Ge Uani 0.9297(2) 0.25000 0.25000 1.000 0.0096(5)
O1 O Uiso 0.2610(8) 0.221(2) 0.1290(10) 1.000 0.019(3)
O2 O Uiso 0.1440(8) 0.921(2) 0.0190(10) 1.000 0.015(3)
O3 O Uiso 0.8565(8) 0.042(2) 0.2873(9) 1.000 0.014(3)
O4 O Uiso 0.0137(9) 0.294(2) 0.3720(10) 1.000 0.020(3)
O5 O Uiso 0.9722(7) 0.705(2) 0.3760(10) 1.000 0.014(3)
Rb2 Rb Uani 0.1387(2) 0.5460(5) 0.1564(4) 0.605(5) 0.0390(8)
Rb1 Rb Uani 0.1359(4) 0.5304(7) 0.0912(6) 0.395(5) 0.0373(14)

loop_
_atom_type_symbol
_atom_type_description
_atom_type_scat_dispersion_real
_atom_type_scat_dispersion_imag
_atom_type_scat_source
Ge Ge 0.1547 1.8001 ' International Tables Vol C Tables 4.2.6.8 and 6.1.1.4'
O O 0.0106 0.0060 ' International Tables Vol C Tables 4.2.6.8 and 6.1.1.4'
Rb Rb -0.9393 2.9676 ' International Tables Vol C Tables 4.2.6.8 and 6.1.1.4'
Sb Sb -0.5866 1.5461 ' International Tables Vol C Tables 4.2.6.8 and 6.1.1.4'

loop_
_geom_angle_atom_site_label_1
_geom_angle_atom_site_label_2
_geom_angle_atom_site_label_3
_geom_angle
_geom_angle_site_symmetry_1
_geom_angle_site_symmetry_3
_geom_angle_publ_flag
O1 Sb1 O1 84.2(4) 2_556 4_555 yes
O1 Sb1 O3 88.5(5) 2_556 5_656 yes
O1 Sb1 O5 176.0(5) 2_556 5_666 yes
O1 Sb1 O5 93.1(4) 2_556 7_645 yes
O1 Sb1 O3 84.5(5) 2_556 7_655 yes
O1 Sb1 O3 84.5(5) 4_555 5_656 yes
O1 Sb1 O5 93.1(4) 4_555 5_666 yes
O1 Sb1 O5 176.0(5) 4_555 7_645 yes
O1 Sb1 O3 88.5(5) 4_555 7_655 yes
O3 Sb1 O5 94.2(5) 5_656 5_666 yes
O3 Sb1 O5 92.6(5) 5_656 7_645 yes
O3 Sb1 O3 170.5(4) 5_656 7_655 yes
O5 Sb1 O5 89.8(4) 5_666 7_645 yes
O3 Sb1 O5 92.6(5) 7_655 5_666 yes
O3 Sb1 O5 94.2(5) 7_655 7_645 yes
O2 Sb2 O5 86.0(4) 1_545 3_455 yes
O2 Sb2 O4 91.4(5) 1_545 3_555 yes
O2 Sb2 O2 180.00 1_545 5_565 yes
O2 Sb2 O4 88.6(5) 1_545 7_544 yes
O2 Sb2 O5 94.1(4) 1_545 7_644 yes
O4 Sb2 O5 92.3(5) 3_555 3_455 yes
O2 Sb2 O5 94.1(4) 5_565 3_455 yes
O4 Sb2 O5 87.7(5) 7_544 3_455 yes
O5 Sb2 O5 180.00 3_455 7_644 yes
O2 Sb2 O4 88.6(5) 5_565 3_555 yes
O4 Sb2 O4 180.00 3_555 7_544 yes
O4 Sb2 O5 87.7(5) 3_555 7_644 yes
O2 Sb2 O4 91.4(5) 5_565 7_544 yes
O2 Sb2 O5 86.0(4) 5_565 7_644 yes
O4 Sb2 O5 92.3(5) 7_544 7_644 yes
O1 Ge1 O2 108.2(5) . 1_545 yes
O1 Ge1 O2 111.1(5) . 2_545 yes
O1 Ge1 O1 106.9(6) . 2_555 yes
O2 Ge1 O2 111.2(6) 1_545 2_545 yes
O1 Ge1 O2 111.1(5) 2_555 1_545 yes
O1 Ge1 O2 108.2(5) 2_555 2_545 yes
O3 Ge2 O4 109.0(5) . 1_655 yes
O3 Ge2 O3 111.8(6) . 3_555 yes
O3 Ge2 O4 113.4(6) . 3_655 yes
O3 Ge2 O4 113.4(6) 3_555 1_655 yes
O4 Ge2 O4 99.8(6) 1_655 3_655 yes
O3 Ge2 O4 109.0(5) 3_555 3_655 yes
Sb1 O1 Ge1 130.7(7) 2_556 . yes
Sb2 O2 Ge1 128.6(7) 1_565 1_565 yes
Sb1 O3 Ge2 133.3(6) 5_656 . yes
Sb2 O4 Ge2 125.5(7) 3_555 1_455 yes
Sb1 O5 Sb2 135.6(6) 5_666 3_655 yes

loop_
_geom_bond_atom_site_label_1
_geom_bond_atom_site_label_2
_geom_bond_distance
_geom_bond_site_symmetry_2
_geom_bond_publ_flag
Sb1 O1 1.954(11) 2_556 yes
Sb1 O1 1.954(11) 4_555 yes
Sb1 O3 2.007(13) 5_656 yes
Sb1 O5 1.958(10) 5_666 yes
Sb1 O5 1.958(10) 7_645 yes
Sb1 O3 2.007(13) 7_655 yes
Sb2 O2 2.016(11) 1_545 yes
Sb2 O5 1.948(12) 3_455 yes
Sb2 O4 1.955(12) 3_555 yes
Sb2 O2 2.016(11) 5_565 yes
Sb2 O4 1.955(12) 7_544 yes
Sb2 O5 1.948(12) 7_644 yes
Ge1 O1 1.728(12) . yes
Ge1 O2 1.743(12) 1_545 yes
Ge1 O2 1.743(12) 2_545 yes
Ge1 O1 1.728(12) 2_555 yes
Ge2 O3 1.754(13) . yes
Ge2 O4 1.751(12) 1_655 yes
Ge2 O3 1.754(13) 3_555 yes
Ge2 O4 1.751(12) 3_655 yes

loop_
_geom_torsion_atom_site_label_1
_geom_torsion_atom_site_label_2
_geom_torsion_atom_site_label_3
_geom_torsion_atom_site_label_4
_geom_torsion
_geom_torsion_site_symmetry_3
_geom_torsion_publ_flag
O1 Ge1 O2 Sb2 75.3(8) 1_545 no
